data_2021403
loop_
_publ_author_name
'Kaushik, Reetam'
'Khan, Imran'
'Saini, Mukesh Kumar'
'Hussain, Firasat'
'Sadakane, Masahiro'

_publ_section_title
;
 Synthesis and characterization of carbonate-encapsulated ytterbium- and
 yttrium-containing polyoxotungstates
;
_journal_coeditor_code JR3017
_journal_issue 11
_journal_name_full 'Acta Crystallographica Section C'
_journal_page_first 1355
_journal_page_last 1361
_journal_paper_doi 10.1107/S2053229618011841
_journal_volume 74
_journal_year 2018
_chemical_formula_iupac 'Yb K8 Na2 [Yb (Ge W9 O34)2 (C O3) (H2 O1)3], 16H2 O1'
_chemical_formula_moiety '0.25(C4 Ge8 K32 Na4 O372 W72 Yb16)'
_chemical_formula_sum 'C Ge2 K8 Na O93 W18 Yb4'
_chemical_formula_weight 5982.44
_chemical_name_systematic
;
Ytterbium octapotassiumdisodium
triaquacarbonato(germanotungstato)triyttrium hexadecahydrate
;
_space_group_crystal_system monoclinic
_space_group_IT_number 15
_space_group_name_Hall '-C 2yc'
_space_group_name_H-M_alt 'C 1 2/c 1'
_symmetry_space_group_name_Hall '-C 2yc'
_symmetry_space_group_name_H-M 'C 1 2/c 1'
_atom_sites_solution_primary direct
_audit_creation_method
;
Olex2 1.2
(compiled 2018.04.26 svn.r3504 for OlexSys, GUI svn.r5492)
;
_cell_angle_alpha 90
_cell_angle_beta 111.037(3)
_cell_angle_gamma 90
_cell_formula_units_Z 4
_cell_length_a 22.2367(6)
_cell_length_b 22.6726(5)
_cell_length_c 20.1786(5)
_cell_measurement_reflns_used 13245
_cell_measurement_temperature 293(2)
_cell_measurement_theta_max 29.0370
_cell_measurement_theta_min 3.5710
_cell_volume 9495.3(4)
_computing_cell_refinement
;
CrysAlis PRO (Rigaku OD, 2015)
;
_computing_data_collection
;
CrysAlis PRO (Rigaku OD, 2015)
;
_computing_data_reduction
;
CrysAlis PRO (Rigaku OD, 2015)
;
_computing_molecular_graphics
;
OLEX2 (Dolomanov <i>et al.</i>, 2009)
;
_computing_publication_material
;
OLEX2 (Dolomanov <i>et al.</i>, 2009)
;
_computing_structure_refinement
;
SHELXL2017 (Sheldrick, 2015)
;
_computing_structure_solution
;
SHELXS97 (Sheldrick, 2008)
;
_diffrn_ambient_temperature 293(2)
_diffrn_detector 'CCD plate'
_diffrn_detector_area_resol_mean 15.9853
_diffrn_measured_fraction_theta_full 0.997
_diffrn_measured_fraction_theta_max 0.998
_diffrn_measurement_device 'four-circle diffractometer'
_diffrn_measurement_device_type 'Rigaku Xcalibur Sapphire3'
_diffrn_measurement_method '\w scans'
_diffrn_radiation_monochromator graphite
_diffrn_radiation_probe x-ray
_diffrn_radiation_type MoK\a
_diffrn_radiation_wavelength 0.71073
_diffrn_reflns_av_R_equivalents 0.0657
_diffrn_reflns_av_unetI/netI 0.0457
_diffrn_reflns_limit_h_max 27
_diffrn_reflns_limit_h_min -27
_diffrn_reflns_limit_k_max 27
_diffrn_reflns_limit_k_min -27
_diffrn_reflns_limit_l_max 24
_diffrn_reflns_limit_l_min -24
_diffrn_reflns_number 64358
_diffrn_reflns_theta_full 25.242
_diffrn_reflns_theta_max 25.680
_diffrn_reflns_theta_min 3.374
_diffrn_source 'fine-focus sealed X-ray tube'
_exptl_absorpt_coefficient_mu 26.687
_exptl_absorpt_correction_T_max 1.00000
_exptl_absorpt_correction_T_min 0.17566
_exptl_absorpt_correction_type multi-scan
_exptl_absorpt_process_details
;
(CrysAlis PRO; Rigaku OD, 2015)
;
_exptl_crystal_colour colourless
_exptl_crystal_density_diffrn 4.185
_exptl_crystal_description needle
_exptl_crystal_F_000 10356
_exptl_crystal_size_max 0.17
_exptl_crystal_size_mid 0.05
_exptl_crystal_size_min 0.04
_refine_diff_density_max 4.748
_refine_diff_density_min -2.935
_refine_ls_extinction_coef 0.0000051(17)
_refine_ls_extinction_expression Fc^*^=kFc[1+0.001xFc^2^\l^3^/sin(2\q)]^-1/4^
_refine_ls_extinction_method
;
SHELXL2017 (Sheldrick, 2015)
;
_refine_ls_goodness_of_fit_ref 1.038
_refine_ls_hydrogen_treatment undef
_refine_ls_matrix_type full
_refine_ls_number_parameters 331
_refine_ls_number_reflns 9007
_refine_ls_number_restraints 0
_refine_ls_restrained_S_all 1.038
_refine_ls_R_factor_all 0.0551
_refine_ls_R_factor_gt 0.0432
_refine_ls_shift/su_max 0.001
_refine_ls_shift/su_mean 0.000
_refine_ls_structure_factor_coef Fsqd
_refine_ls_weighting_details 'w=1/[\s^2^(Fo^2^)+(0.0420P)^2^+738.7803P] where P=(Fo^2^+2Fc^2^)/3'
_refine_ls_weighting_scheme calc
_refine_ls_wR_factor_gt 0.1049
_refine_ls_wR_factor_ref 0.1110
_reflns_number_gt 7562
_reflns_number_total 9007
_reflns_threshold_expression 'I > 2\s(I)'
_cod_data_source_file jr3017sup1.cif
_cod_data_source_block 3a
_cod_database_code 2021403
_shelx_space_group_comment
;
The symmetry employed for this shelxl refinement is uniquely defined
by the following loop, which should always be used as a source of
symmetry information in preference to the above space-group names.
They are only intended as comments.
;

loop_
_space_group_symop_operation_xyz
'x, y, z'
'-x, y, -z+1/2'
'x+1/2, y+1/2, z'
'-x+1/2, y+1/2, -z+1/2'
'-x, -y, -z'
'x, -y, z-1/2'
'-x+1/2, -y+1/2, -z'
'x+1/2, -y+1/2, z-1/2'

loop_
_atom_site_type_symbol
_atom_site_label
_atom_site_fract_x
_atom_site_fract_y
_atom_site_fract_z
_atom_site_U_iso_or_equiv
_atom_site_adp_type
_atom_site_calc_flag
_atom_site_occupancy
C C1 0.000000 0.1737(8) 0.250000 0.011(4) Uiso d 1
Ge Ge1 0.13585(7) 0.17053(6) 0.20995(7) 0.0116(3) Uani d 1
K K1 -0.1036(2) 0.26649(18) 0.0566(2) 0.0361(9) Uiso d 1
K K2 0.2458(2) -0.0242(2) 0.1720(3) 0.0531(12) Uiso d 1
K K3 0.1969(2) 0.3958(2) 0.0638(2) 0.0455(11) Uiso d 1
K K4 -0.0784(2) -0.0561(2) 0.0879(2) 0.0467(11) Uiso d 1
Na Na1 0.0966(7) 0.1710(7) -0.1209(8) 0.042(4) Uiso d 0.5
O O1 0.2215(5) 0.0980(5) 0.0107(6) 0.028(3) Uiso d 1
O O2 0.2983(5) 0.3110(5) 0.1536(6) 0.026(3) Uiso d 1
O O3 0.3772(5) 0.1002(5) 0.2968(6) 0.027(3) Uiso d 1
O O4 0.2837(5) 0.1012(5) 0.1595(6) 0.023(2) Uiso d 1
O O4AA -0.1689(11) 0.1119(10) -0.2125(12) 0.103(7) Uiso d 1
O O5 0.3214(5) 0.2043(4) 0.2288(5) 0.020(2) Uiso d 1
O O6 0.2452(5) 0.2039(5) 0.0906(6) 0.024(2) Uiso d 1
O O7 0.1263(5) 0.1638(4) 0.0360(5) 0.020(2) Uiso d 1
O O8 0.1626(5) 0.0642(4) 0.1053(5) 0.020(2) Uiso d 1
O O9 0.2493(5) 0.0641(4) 0.2670(5) 0.017(2) Uiso d 1
O O10 0.2852(5) 0.1642(4) 0.3329(5) 0.020(2) Uiso d 1
O O11 0.2412(5) 0.2821(4) 0.2524(5) 0.018(2) Uiso d 1
O O12 0.1693(5) 0.2819(5) 0.1185(5) 0.020(2) Uiso d 1
O O13 0.2046(5) 0.1697(4) 0.1861(5) 0.017(2) Uiso d 1
O O14 0.0039(5) 0.1794(5) -0.0608(6) 0.027(3) Uiso d 1
O O15 0.0805(5) -0.0324(5) 0.0857(6) 0.024(2) Uiso d 1
O O16 0.2150(5) -0.0330(5) 0.3303(6) 0.027(3) Uiso d 1
O O17 0.2894(5) 0.1785(5) 0.4730(6) 0.026(3) Uiso d 1
O O18 0.2233(5) 0.3631(5) 0.3469(6) 0.030(3) Uiso d 1
O O19 0.0733(5) 0.3634(5) 0.0625(6) 0.026(3) Uiso d 1
O O20 0.0415(5) 0.0793(4) 0.0260(5) 0.018(2) Uiso d 1
O O21 0.1296(5) 0.0264(5) 0.2135(5) 0.020(2) Uiso d 1
O O22 0.2389(5) 0.0797(5) 0.3912(5) 0.021(2) Uiso d 1
O O23 0.2053(5) 0.2421(4) 0.3571(5) 0.020(2) Uiso d 1
O O24 0.1405(5) 0.3504(5) 0.2061(6) 0.023(2) Uiso d 1
O O25 0.0495(5) 0.2423(5) 0.0655(5) 0.022(2) Uiso d 1
O O26 0.0757(4) 0.1347(4) 0.1428(5) 0.013(2) Uiso d 1
O O27 0.1534(4) 0.1334(4) 0.2899(5) 0.014(2) Uiso d 1
O O28 0.1140(5) 0.2434(4) 0.2156(5) 0.016(2) Uiso d 1
O O29 -0.0417(5) 0.1585(4) 0.0474(5) 0.020(2) Uiso d 1
O O30 0.0024(5) 0.0389(5) 0.1288(5) 0.020(2) Uiso d 1
O O31 0.1188(5) 0.0349(5) 0.3421(5) 0.020(2) Uiso d 1
O O32 0.1602(5) 0.1576(4) 0.4211(5) 0.019(2) Uiso d 1
O O33 0.1028(5) 0.3175(5) 0.3148(6) 0.023(2) Uiso d 1
O O34 0.0148(5) 0.3178(5) 0.1496(5) 0.021(2) Uiso d 1
O O35 0.000000 0.4013(9) 0.250000 0.051(5) Uiso d 1
O O37 -0.0318(5) 0.2023(4) 0.1936(5) 0.018(2) Uiso d 1
O O38 0.000000 0.1178(6) 0.250000 0.018(3) Uiso d 1
O O40 0.3657(15) -0.0326(14) 0.2822(17) 0.060(9) Uiso d 0.5
O O44 -0.0454(12) 0.1315(11) -0.1973(14) 0.040(6) Uiso d 0.5
O O46 -0.0622(14) 0.2832(13) -0.2740(15) 0.050(7) Uiso d 0.5
O O47 0.0261(11) 0.3028(11) -0.0925(13) 0.034(6) Uiso d 0.5
O O48 -0.1011(6) 0.2386(5) -0.1539(6) 0.035(3) Uiso d 1
O O49 -0.0778(9) 0.3352(8) -0.0458(10) 0.079(5) Uiso d 1
O O50 -0.1518(8) 0.1899(8) -0.0679(9) 0.068(5) Uiso d 1
O O51 0.2487(9) 0.0364(9) 0.5303(10) 0.084(6) Uiso d 1
O O52 0.3404(7) 0.2085(7) 0.0276(8) 0.058(4) Uiso d 1
O O53 0.1418(10) 0.5069(10) 0.0747(12) 0.100(7) Uiso d 1
O O54 0.1200(6) 0.0553(5) 0.4786(6) 0.031(3) Uiso d 1
O O55 0.000000 0.0397(10) -0.250000 0.063(6) Uiso d 1
W W1 0.20526(3) 0.12714(3) 0.08243(3) 0.01756(15) Uani d 1
W W2 0.25171(3) 0.25591(3) 0.17033(3) 0.01854(15) Uani d 1
W W3 0.29935(3) 0.12659(3) 0.25713(3) 0.01821(15) Uani d 1
W W4 0.03197(3) 0.16397(3) 0.02989(3) 0.01621(14) Uani d 1
W W5 0.07750(3) 0.03911(3) 0.11565(3) 0.01478(14) Uani d 1
W W6 0.18329(3) 0.03755(3) 0.30894(3) 0.01482(14) Uani d 1
W W7 0.22842(3) 0.16489(3) 0.39325(3) 0.01657(14) Uani d 1
W W8 0.17530(3) 0.30785(3) 0.29544(3) 0.01801(15) Uani d 1
W W9 0.08404(3) 0.30807(3) 0.12457(3) 0.01766(15) Uani d 1
Yb Yb1 0.06800(3) 0.10951(3) 0.37094(3) 0.01778(16) Uani d 1
Yb Yb2 0.000000 0.29686(4) 0.250000 0.0200(2) Uani d 1
Yb Yb3 0.00299(6) 0.22427(6) -0.16579(7) 0.0201(3) Uani d 0.5

loop_
_atom_site_aniso_label
_atom_site_aniso_U_11
_atom_site_aniso_U_22
_atom_site_aniso_U_33
_atom_site_aniso_U_12
_atom_site_aniso_U_13
_atom_site_aniso_U_23
Ge1 0.0108(7) 0.0130(8) 0.0111(7) -0.0004(5) 0.0041(6) -0.0003(6)
W1 0.0156(3) 0.0220(3) 0.0173(3) -0.0012(2) 0.0085(2) -0.0017(2)
W2 0.0159(3) 0.0186(3) 0.0226(3) -0.0023(2) 0.0088(3) 0.0010(3)
W3 0.0130(3) 0.0218(3) 0.0193(3) -0.0005(2) 0.0053(2) 0.0005(2)
W4 0.0142(3) 0.0213(3) 0.0135(3) 0.0003(2) 0.0054(2) 0.0027(2)
W5 0.0139(3) 0.0152(3) 0.0158(3) -0.0012(2) 0.0061(2) -0.0022(2)
W6 0.0151(3) 0.0146(3) 0.0154(3) 0.0011(2) 0.0062(2) 0.0012(2)
W7 0.0142(3) 0.0195(3) 0.0144(3) -0.0020(2) 0.0032(2) -0.0021(2)
W8 0.0175(3) 0.0147(3) 0.0223(3) -0.0029(2) 0.0077(3) -0.0031(2)
W9 0.0172(3) 0.0169(3) 0.0208(3) 0.0015(2) 0.0091(3) 0.0045(2)
Yb1 0.0186(3) 0.0176(3) 0.0158(3) -0.0002(2) 0.0044(3) -0.0007(3)
Yb2 0.0211(5) 0.0190(5) 0.0199(5) 0.000 0.0075(4) 0.000
Yb3 0.0172(7) 0.0231(7) 0.0209(7) 0.0020(5) 0.0079(5) 0.0034(5)

loop_
_atom_type_symbol
_atom_type_description
_atom_type_scat_dispersion_real
_atom_type_scat_dispersion_imag
_atom_type_scat_source
C C 0.0033 0.0016 'International Tables Vol C Tables 4.2.6.8 and 6.1.1.4'
Ge Ge 0.1547 1.8001 'International Tables Vol C Tables 4.2.6.8 and 6.1.1.4'
K K 0.2009 0.2494 'International Tables Vol C Tables 4.2.6.8 and 6.1.1.4'
Na Na 0.0362 0.0249 'International Tables Vol C Tables 4.2.6.8 and 6.1.1.4'
O O 0.0106 0.0060 'International Tables Vol C Tables 4.2.6.8 and 6.1.1.4'
W W -0.8490 6.8722 'International Tables Vol C Tables 4.2.6.8 and 6.1.1.4'
Yb Yb -0.3850 5.5486 'International Tables Vol C Tables 4.2.6.8 and 6.1.1.4'

loop_
_geom_angle_atom_site_label_1
_geom_angle_atom_site_label_2
_geom_angle_atom_site_label_3
_geom_angle_site_symmetry_1
_geom_angle_site_symmetry_3
_geom_angle
O37 C1 O37 2 . 119.1(17)
O37 C1 Yb1 2 2 178.9(12)
O37 C1 Yb1 . . 178.9(12)
O37 C1 Yb1 . 2 62.1(6)
O37 C1 Yb1 2 . 62.1(6)
O37 C1 Yb2 2 . 59.5(9)
O37 C1 Yb2 . . 59.5(9)
O38 C1 O37 . . 120.5(9)
O38 C1 O37 . 2 120.5(9)
O38 C1 Yb1 . 2 58.4(3)
O38 C1 Yb1 . . 58.4(3)
O38 C1 Yb2 . . 180.0
Yb1 C1 Yb1 2 . 116.8(7)
Yb1 C1 Yb2 . . 121.6(3)
Yb1 C1 Yb2 2 . 121.6(3)
O26 Ge1 O13 . . 106.5(5)
O26 Ge1 O27 . . 110.7(4)
O26 Ge1 O28 . . 110.1(4)
O27 Ge1 O13 . . 108.8(4)
O27 Ge1 O28 . . 112.1(5)
O28 Ge1 O13 . . 108.5(5)
O17 K1 O23 8_455 2 78.0(3)
O17 K1 O25 8_455 . 139.1(3)
O17 K1 O29 8_455 . 134.4(3)
O17 K1 O32 8_455 2 99.1(3)
O17 K1 O33 8_455 2 95.7(3)
O17 K1 O34 8_455 . 128.4(3)
O17 K1 O37 8_455 . 149.1(3)
O17 K1 O49 8_455 . 69.4(5)
O17 K1 O50 8_455 . 76.5(4)
O17 K1 Yb1 8_455 2 133.6(3)
O17 K1 Yb2 8_455 . 129.3(3)
O23 K1 O25 2 . 142.8(3)
O23 K1 Yb1 2 2 74.58(19)
O23 K1 Yb2 2 . 76.77(19)
O25 K1 Yb1 . 2 76.3(2)
O25 K1 Yb2 . . 75.47(19)
O29 K1 O23 . 2 108.9(3)
O29 K1 O25 . . 50.5(3)
O29 K1 O32 . 2 61.4(3)
O29 K1 O34 . . 92.3(3)
O29 K1 O37 . . 62.4(3)
O29 K1 O50 . . 58.0(4)
O29 K1 Yb1 . 2 35.5(2)
O29 K1 Yb2 . . 95.4(2)
O32 K1 O23 2 2 50.5(3)
O32 K1 O25 2 . 109.9(3)
O32 K1 O37 2 . 64.0(3)
O32 K1 O50 2 . 65.0(4)
O32 K1 Yb1 2 2 35.3(2)
O32 K1 Yb2 2 . 97.6(2)
O33 K1 O23 2 2 51.4(3)
O33 K1 O25 2 . 110.0(3)
O33 K1 O29 2 . 124.5(3)
O33 K1 O32 2 2 93.8(3)
O33 K1 O34 2 . 62.2(3)
O33 K1 O37 2 . 62.1(3)
O33 K1 O50 2 . 155.3(4)
O33 K1 Yb1 2 2 95.6(2)
O33 K1 Yb2 2 . 35.6(2)
O34 K1 O23 . 2 111.0(3)
O34 K1 O25 . . 50.5(3)
O34 K1 O32 . 2 126.5(3)
O34 K1 O37 . . 62.5(3)
O34 K1 O50 . . 140.3(4)
O34 K1 Yb1 . 2 96.4(2)
O34 K1 Yb2 . . 35.3(2)
O37 K1 O23 . 2 71.3(3)
O37 K1 O25 . . 71.5(3)
O37 K1 Yb1 . 2 39.91(19)
O37 K1 Yb2 . . 39.18(19)
O49 K1 O23 . 2 145.8(4)
O49 K1 O25 . . 70.2(4)
O49 K1 O29 . . 101.4(5)
O49 K1 O32 . 2 143.9(5)
O49 K1 O33 . 2 120.8(5)
O49 K1 O34 . . 82.8(4)
O49 K1 O37 . . 139.4(5)
O49 K1 O50 . . 78.9(5)
O49 K1 Yb1 . 2 136.9(4)
O49 K1 Yb2 . . 116.4(4)
O50 K1 O23 . 2 103.9(4)
O50 K1 O25 . . 90.0(4)
O50 K1 O37 . . 114.2(4)
O50 K1 Yb1 . 2 74.7(3)
O50 K1 Yb2 . . 152.5(4)
Yb2 K1 Yb1 . 2 79.09(8)
O4 K2 O21 . . 87.7(3)
O4 K2 W1 . . 30.4(2)
O4 K2 W3 . . 30.5(2)
O4 K2 W5 . . 83.8(2)
O4 K2 W6 . . 84.2(2)
O4AA K2 O4 5 . 151.3(5)
O4AA K2 O21 5 . 64.0(5)
O4AA K2 W1 5 . 132.7(5)
O4AA K2 W3 5 . 127.0(5)
O4AA K2 W5 5 . 74.1(5)
O4AA K2 W6 5 . 69.0(5)
O8 K2 O4 . . 54.9(3)
O8 K2 O4AA . 5 106.0(5)
O8 K2 O9 . . 69.7(3)
O8 K2 O21 . . 53.0(3)
O8 K2 O40 . . 136.4(7)
O8 K2 O51 . 6 80.5(5)
O8 K2 W1 . . 26.8(2)
O8 K2 W3 . . 67.1(2)
O8 K2 W5 . . 31.9(2)
O8 K2 W6 . . 74.1(2)
O9 K2 O4 . . 55.3(3)
O9 K2 O4AA . 5 99.9(5)
O9 K2 O21 . . 51.7(3)
O9 K2 O40 . . 73.5(7)
O9 K2 O51 . 6 138.8(5)
O9 K2 W1 . . 67.7(2)
O9 K2 W3 . . 27.1(2)
O9 K2 W5 . . 73.2(2)
O9 K2 W6 . . 31.5(2)
O18 K2 O4 4_545 . 142.1(4)
O18 K2 O4AA 4_545 5 66.5(5)
O18 K2 O8 4_545 . 141.6(4)
O18 K2 O9 4_545 . 147.0(4)
O18 K2 O21 4_545 . 130.1(4)
O18 K2 O40 4_545 . 80.3(7)
O18 K2 O51 4_545 6 71.0(5)
O18 K2 W1 4_545 . 143.9(3)
O18 K2 W3 4_545 . 148.7(3)
O18 K2 W5 4_545 . 126.1(3)
O18 K2 W6 4_545 . 129.1(3)
O21 K2 W1 . . 74.1(2)
O21 K2 W3 . . 73.2(2)
O21 K2 W5 . . 30.45(18)
O21 K2 W6 . . 29.85(18)
O40 K2 O4 . . 85.1(7)
O40 K2 O4AA . 5 102.5(8)
O40 K2 O21 . . 116.4(7)
O40 K2 O51 . 6 115.2(8)
O40 K2 W1 . . 115.6(7)
O40 K2 W3 . . 69.5(7)
O40 K2 W5 . . 145.3(7)
O40 K2 W6 . . 86.5(7)
O51 K2 O4 6 . 84.3(5)
O51 K2 O4AA 6 5 115.7(6)
O51 K2 O21 6 . 126.7(5)
O51 K2 W1 6 . 72.8(4)
O51 K2 W3 6 . 114.6(4)
O51 K2 W5 6 . 96.3(4)
O51 K2 W6 6 . 154.3(4)
W3 K2 W1 . . 52.63(7)
W5 K2 W1 . . 58.55(8)
W5 K2 W3 . . 84.84(11)
W6 K2 W1 . . 85.79(11)
W6 K2 W3 . . 58.43(8)
W6 K2 W5 . . 59.67(8)
Na1 K3 K4 7 3 33.3(2)
O1 K3 K4 7 3 37.1(2)
O1 K3 Na1 7 7 49.7(3)
O1 K3 O2 7 . 82.2(3)
O1 K3 O12 7 . 121.0(3)
O1 K3 O16 7 4 88.3(4)
O1 K3 O19 7 . 146.8(4)
O1 K3 O52 7 7 77.9(4)
O1 K3 O53 7 . 112.7(5)
O1 K3 W2 7 . 102.3(3)
O1 K3 W9 7 . 149.4(3)
O2 K3 K4 . 3 64.7(2)
O2 K3 Na1 . 7 34.2(3)
O2 K3 W2 . . 26.6(2)
O2 K3 W9 . . 84.8(2)
O12 K3 K4 . 3 119.4(2)
O12 K3 Na1 . 7 86.6(3)
O12 K3 O2 . . 55.3(3)
O12 K3 W2 . . 28.7(2)
O12 K3 W9 . . 32.8(2)
O16 K3 K4 4 3 53.2(3)
O16 K3 Na1 4 7 68.8(3)
O16 K3 O2 4 . 75.2(3)
O16 K3 O12 4 . 113.4(3)
O16 K3 O19 4 . 124.1(4)
O16 K3 O52 4 7 154.0(4)
O16 K3 O53 4 . 68.7(5)
O16 K3 W2 4 . 93.1(3)
O16 K3 W9 4 . 114.9(3)
O19 K3 K4 . 3 174.7(3)
O19 K3 Na1 . 7 143.0(3)
O19 K3 O2 . . 110.6(3)
O19 K3 O12 . . 56.4(3)
O19 K3 O52 . 7 74.3(4)
O19 K3 O53 . . 77.7(5)
O19 K3 W2 . . 84.3(2)
O19 K3 W9 . . 26.2(2)
O52 K3 K4 7 3 106.6(3)
O52 K3 Na1 7 7 85.6(4)
O52 K3 O2 7 . 81.1(4)
O52 K3 O12 7 . 58.7(4)
O52 K3 W2 7 . 69.0(3)
O52 K3 W9 7 . 72.9(3)
O53 K3 K4 . 3 104.2(5)
O53 K3 Na1 . 7 134.1(5)
O53 K3 O2 . . 140.1(5)
O53 K3 O12 . . 126.3(5)
O53 K3 O52 . 7 137.0(5)
O53 K3 W2 . . 139.4(5)
O53 K3 W9 . . 95.0(5)
W2 K3 K4 . 3 91.20(10)
W2 K3 Na1 . 7 59.3(2)
W9 K3 K4 . 3 148.82(13)
W9 K3 Na1 . 7 118.2(2)
W9 K3 W2 . . 58.95(7)
Na1 K4 O1 5 5 70.9(4)
Na1 K4 O7 5 5 57.4(4)
Na1 K4 O14 5 5 51.8(4)
Na1 K4 O31 5 2 117.9(4)
Na1 K4 O44 5 5 60.7(6)
Na1 K4 O54 5 2 154.1(4)
Na1 K4 O55 5 5 86.2(5)
Na1 K4 W4 5 5 68.9(3)
Na1 K4 Yb1 5 2 151.2(4)
O1 K4 O7 5 5 49.7(3)
O1 K4 O14 5 5 95.1(3)
O1 K4 O44 5 5 131.0(5)
O1 K4 W4 5 5 81.6(2)
O1 K4 Yb1 5 2 113.0(2)
O7 K4 O14 5 5 47.8(3)
O7 K4 W4 5 5 32.59(18)
O7 K4 Yb1 5 2 147.7(2)
O14 K4 W4 5 5 27.31(19)
O14 K4 Yb1 5 2 147.9(2)
O20 K4 Na1 5 5 97.8(4)
O20 K4 O1 5 5 87.3(3)
O20 K4 O7 5 5 49.8(3)
O20 K4 O14 5 5 53.1(3)
O20 K4 O31 5 2 143.2(3)
O20 K4 O44 5 5 91.9(5)
O20 K4 O54 5 2 85.4(3)
O20 K4 O55 5 5 132.4(3)
O20 K4 W4 5 5 29.1(2)
O20 K4 Yb1 5 2 110.8(3)
O30 K4 Na1 . 5 144.0(4)
O30 K4 O1 . 5 144.3(3)
O30 K4 O7 . 5 142.2(3)
O30 K4 O14 . 5 113.1(3)
O30 K4 O20 . 5 92.4(3)
O30 K4 O31 . 2 64.3(3)
O30 K4 O44 . 5 84.7(5)
O30 K4 O54 . 2 60.8(3)
O30 K4 O55 . 5 62.1(4)
O30 K4 W4 . 5 113.5(3)
O30 K4 Yb1 . 2 35.1(2)
O31 K4 O1 2 5 95.9(3)
O31 K4 O7 2 5 145.6(3)
O31 K4 O14 2 5 160.8(3)
O31 K4 O44 2 5 112.4(5)
O31 K4 O54 2 2 58.8(3)
O31 K4 O55 2 5 63.1(4)
O31 K4 W4 2 5 171.7(3)
O31 K4 Yb1 2 2 35.1(2)
O44 K4 O7 5 5 94.9(5)
O44 K4 O14 5 5 49.2(5)
O44 K4 W4 5 5 74.8(5)
O44 K4 Yb1 5 2 112.9(5)
O54 K4 O1 2 5 83.6(3)
O54 K4 O7 2 5 109.2(3)
O54 K4 O14 2 5 138.4(3)
O54 K4 O44 2 5 145.1(5)
O54 K4 O55 2 5 110.6(5)
O54 K4 W4 2 5 113.0(3)
O54 K4 Yb1 2 2 38.7(2)
O55 K4 O1 5 5 137.3(3)
O55 K4 O7 5 5 140.2(5)
O55 K4 O14 5 5 98.4(4)
O55 K4 O44 5 5 49.3(6)
O55 K4 W4 5 5 123.8(3)
O55 K4 Yb1 5 2 71.9(4)
W4 K4 Yb1 5 2 139.17(14)
K4 Na1 K3 5 7 81.2(4)
K4 Na1 O7 5 . 71.9(4)
K4 Na1 Yb3 5 2_554 116.5(5)
O2 Na1 K3 7 7 39.3(3)
O2 Na1 K4 7 5 114.9(6)
O2 Na1 O7 7 . 112.8(6)
O2 Na1 O14 7 . 163.2(7)
O2 Na1 Yb3 7 2_554 83.7(4)
O7 Na1 K3 . 7 84.0(4)
O7 Na1 Yb3 . 2_554 157.3(5)
O14 Na1 K3 . 7 139.1(5)
O14 Na1 K4 . 5 76.1(5)
O14 Na1 O7 . . 56.9(4)
O14 Na1 Yb3 . 2_554 103.1(5)
Yb3 Na1 K3 2_554 7 117.4(4)
Yb3 Na1 K3 . 7 164.0(6)
Yb3 Na1 K4 . 5 113.7(6)
Yb3 Na1 O2 . 7 124.9(7)
Yb3 Na1 O7 . . 105.7(6)
Yb3 Na1 O14 . . 54.5(4)
Yb3 Na1 Yb3 . 2_554 51.8(3)
K3 O1 K4 7 5 112.1(4)
W1 O1 K3 . 7 144.2(6)
W1 O1 K4 . 5 99.8(5)
Na1 O2 K3 7 . 106.6(5)
W2 O2 K3 . . 101.9(5)
W2 O2 Na1 . 7 142.5(7)
W1 O4 K2 . . 98.9(4)
W3 O4 K2 . . 98.5(4)
W3 O4 W1 . . 119.6(5)
W2 O5 W3 . . 118.9(5)
W1 O6 W2 . . 120.6(6)
Na1 O7 K4 . 5 50.7(3)
W1 O7 K4 . 5 92.2(4)
W1 O7 Na1 . . 111.4(5)
W1 O7 W4 . . 142.0(6)
W4 O7 K4 . 5 85.0(3)
W4 O7 Na1 . . 95.9(5)
W1 O8 K2 . . 111.6(4)
W1 O8 W5 . . 143.8(6)
W5 O8 K2 . . 103.5(4)
W3 O9 K2 . . 110.3(4)
W3 O9 W6 . . 145.4(6)
W6 O9 K2 . . 103.3(4)
W3 O10 W7 . . 144.1(6)
W2 O11 W8 . . 144.4(5)
W2 O12 K3 . . 101.1(4)
W2 O12 W9 . . 144.6(6)
W9 O12 K3 . . 95.2(4)
Ge1 O13 W1 . . 122.7(5)
Ge1 O13 W2 . . 120.9(5)
Ge1 O13 W3 . . 121.7(5)
W2 O13 W1 . . 94.5(4)
W2 O13 W3 . . 95.0(4)
W3 O13 W1 . . 94.9(4)
Na1 O14 K4 . 5 52.0(4)
W4 O14 K4 . 5 89.5(4)
W4 O14 Na1 . . 114.0(6)
W4 O14 Yb3 . . 156.8(6)
Yb3 O14 K4 . 5 93.4(4)
Yb3 O14 Na1 . . 52.8(4)
W6 O16 K3 . 4_545 145.2(6)
W7 O17 K1 . 8_556 153.7(6)
W8 O18 K2 . 4 137.1(6)
W9 O19 K3 . . 107.5(5)
W4 O20 K4 . 5 107.0(4)
W5 O20 K4 . 5 123.1(5)
W5 O20 W4 . . 116.5(5)
W5 O21 K2 . . 91.8(4)
W6 O21 K2 . . 92.4(4)
W6 O21 W5 . . 163.6(6)
W6 O22 W7 . . 117.7(5)
W7 O23 K1 . 2 95.3(4)
W7 O23 W8 . . 163.4(6)
W8 O23 K1 . 2 93.9(4)
W9 O24 W8 . . 117.7(6)
W4 O25 K1 . . 93.8(4)
W9 O25 K1 . . 94.5(4)
W9 O25 W4 . . 162.8(6)
Ge1 O26 W4 . . 126.2(5)
Ge1 O26 W5 . . 124.8(5)
W4 O26 W5 . . 94.4(3)
Ge1 O27 W6 . . 125.3(5)
Ge1 O27 W7 . . 123.2(5)
Ge1 O27 Yb1 . . 128.7(4)
W6 O27 W7 . . 94.2(3)
W6 O27 Yb1 . . 86.5(3)
W7 O27 Yb1 . . 87.5(3)
Ge1 O28 W8 . . 123.7(5)
Ge1 O28 W9 . . 124.9(5)
W8 O28 W9 . . 95.0(4)
W4 O29 K1 . . 116.6(5)
W4 O29 Yb1 . 2 132.6(5)
Yb1 O29 K1 2 . 96.8(4)
W5 O30 K4 . . 120.4(5)
W5 O30 Yb1 . 2 133.8(5)
Yb1 O30 K4 2 . 100.3(4)
W6 O31 K4 . 2 130.9(5)
W6 O31 Yb1 . . 128.5(5)
Yb1 O31 K4 . 2 98.1(4)
W7 O32 K1 . 2 115.7(5)
W7 O32 Yb1 . . 130.1(5)
Yb1 O32 K1 . 2 96.2(4)
W8 O33 K1 . 2 115.9(5)
W8 O33 Yb2 . . 130.8(6)
Yb2 O33 K1 . 2 96.9(4)
W9 O34 K1 . . 116.3(5)
W9 O34 Yb2 . . 130.8(5)
Yb2 O34 K1 . . 96.2(4)
C1 O37 K1 . . 177.2(8)
C1 O37 Yb1 . 2 90.5(9)
C1 O37 Yb2 . . 93.3(9)
Yb1 O37 K1 2 . 87.8(3)
Yb2 O37 K1 . . 88.4(3)
Yb2 O37 Yb1 . 2 176.2(5)
C1 O38 Yb1 . 2 94.5(3)
C1 O38 Yb1 . . 94.5(3)
Yb1 O38 Yb1 . 2 170.9(7)
Yb3 O44 K4 . 5 95.2(8)
Yb3 O46 Yb3 2_554 . 84.1(9)
Yb1 O54 K4 . 2 93.3(4)
K4 O55 K4 5 6 166.4(9)
K2 W1 K4 . 5 91.08(10)
O1 W1 K2 . . 88.2(4)
O1 W1 K4 . 5 54.2(4)
O1 W1 O4 . . 98.8(5)
O1 W1 O6 . . 100.7(5)
O1 W1 O7 . . 101.0(5)
O1 W1 O8 . . 101.0(5)
O1 W1 O13 . . 169.0(4)
O4 W1 K2 . . 50.7(3)
O4 W1 K4 . 5 136.5(3)
O4 W1 O13 . . 72.6(4)
O6 W1 K2 . . 138.0(3)
O6 W1 K4 . 5 127.4(3)
O6 W1 O4 . . 87.3(4)
O6 W1 O13 . . 72.5(4)
O7 W1 K2 . . 131.0(3)
O7 W1 K4 . 5 59.4(3)
O7 W1 O4 . . 160.1(4)
O7 W1 O6 . . 87.8(4)
O7 W1 O13 . . 87.5(4)
O8 W1 K2 . . 41.5(3)
O8 W1 K4 . 5 68.4(3)
O8 W1 O4 . . 87.8(4)
O8 W1 O6 . . 158.2(5)
O8 W1 O7 . . 89.7(4)
O8 W1 O13 . . 85.8(4)
O13 W1 K2 . . 91.4(3)
O13 W1 K4 . 5 136.8(3)
O2 W2 K3 . . 51.5(4)
O2 W2 O5 . . 98.6(5)
O2 W2 O6 . . 98.5(5)
O2 W2 O11 . . 102.7(5)
O2 W2 O12 . . 101.6(5)
O2 W2 O13 . . 167.7(5)
O5 W2 K3 . . 150.0(3)
O5 W2 O13 . . 73.1(4)
O6 W2 K3 . . 97.2(3)
O6 W2 O5 . . 86.8(4)
O6 W2 O13 . . 72.4(4)
O11 W2 K3 . . 97.0(3)
O11 W2 O5 . . 88.8(4)
O11 W2 O6 . . 158.8(4)
O11 W2 O13 . . 86.5(4)
O12 W2 K3 . . 50.2(3)
O12 W2 O5 . . 159.7(4)
O12 W2 O6 . . 87.8(4)
O12 W2 O11 . . 89.2(4)
O12 W2 O13 . . 86.6(4)
O13 W2 K3 . . 136.4(2)
O3 W3 K2 . . 89.8(4)
O3 W3 O4 . . 98.6(5)
O3 W3 O5 . . 97.6(5)
O3 W3 O9 . . 103.0(5)
O3 W3 O10 . . 102.3(5)
O3 W3 O13 . . 167.3(5)
O4 W3 K2 . . 51.0(3)
O4 W3 O5 . . 86.8(4)
O4 W3 O13 . . 72.9(4)
O5 W3 K2 . . 137.8(3)
O5 W3 O13 . . 72.9(4)
O9 W3 K2 . . 42.6(3)
O9 W3 O4 . . 89.3(4)
O9 W3 O5 . . 159.4(4)
O9 W3 O10 . . 88.6(4)
O9 W3 O13 . . 86.6(4)
O10 W3 K2 . . 131.2(3)
O10 W3 O4 . . 158.9(4)
O10 W3 O5 . . 87.8(4)
O10 W3 O13 . . 86.0(4)
O13 W3 K2 . . 91.9(3)
K4 W4 K1 5 . 147.80(9)
O7 W4 K1 . . 142.7(3)
O7 W4 K4 . 5 62.4(3)
O7 W4 O26 . . 82.9(4)
O7 W4 Yb1 . 2 139.9(3)
O14 W4 K1 . . 91.2(4)
O14 W4 K4 . 5 63.2(4)
O14 W4 O7 . . 92.1(5)
O14 W4 O20 . . 99.2(5)
O14 W4 O25 . . 99.0(5)
O14 W4 O26 . . 172.3(4)
O14 W4 O29 . . 102.2(5)
O14 W4 Yb1 . 2 125.2(4)
O20 W4 K1 . . 133.0(3)
O20 W4 K4 . 5 43.8(3)
O20 W4 O7 . . 82.9(4)
O20 W4 O26 . . 74.5(4)
O20 W4 Yb1 . 2 77.7(3)
O25 W4 K1 . . 57.8(3)
O25 W4 K4 . 5 140.5(3)
O25 W4 O7 . . 85.0(4)
O25 W4 O20 . . 158.4(4)
O25 W4 O26 . . 86.4(4)
O25 W4 Yb1 . 2 100.9(3)
O26 W4 K1 . . 96.2(2)
O26 W4 K4 . 5 109.3(3)
O26 W4 Yb1 . 2 58.3(2)
O29 W4 K1 . . 39.6(3)
O29 W4 K4 . 5 123.3(3)
O29 W4 O7 . . 165.6(4)
O29 W4 O20 . . 93.5(4)
O29 W4 O25 . . 93.9(5)
O29 W4 O26 . . 82.7(4)
O29 W4 Yb1 . 2 26.4(3)
Yb1 W4 K1 2 . 59.43(6)
Yb1 W4 K4 2 5 118.32(7)
K2 W5 K4 . . 123.96(10)
K2 W5 K4 . 5 88.67(10)
K4 W5 K4 . 5 103.12(9)
O8 W5 K2 . . 44.6(3)
O8 W5 K4 . . 158.3(3)
O8 W5 K4 . 5 62.7(3)
O8 W5 O26 . . 81.7(4)
O8 W5 Yb1 . 2 138.4(3)
O15 W5 K2 . . 66.0(4)
O15 W5 K4 . . 65.4(4)
O15 W5 K4 . 5 74.1(4)
O15 W5 O8 . . 94.0(5)
O15 W5 O20 . . 99.8(5)
O15 W5 O21 . . 97.7(5)
O15 W5 O26 . . 173.3(4)
O15 W5 O30 . . 101.8(5)
O15 W5 Yb1 . 2 124.8(4)
O20 W5 K2 . . 119.6(3)
O20 W5 K4 . 5 33.9(3)
O20 W5 K4 . . 94.5(3)
O20 W5 O8 . . 82.0(4)
O20 W5 O26 . . 74.6(4)
O20 W5 Yb1 . 2 77.6(3)
O21 W5 K2 . . 57.8(3)
O21 W5 K4 . . 103.9(3)
O21 W5 K4 . 5 145.1(3)
O21 W5 O8 . . 84.7(4)
O21 W5 O20 . . 158.7(4)
O21 W5 O26 . . 87.1(4)
O21 W5 Yb1 . 2 102.2(3)
O26 W5 K2 . . 113.3(2)
O26 W5 K4 . . 118.2(2)
O26 W5 K4 . 5 99.2(2)
O26 W5 Yb1 . 2 58.2(2)
O30 W5 K2 . . 146.5(3)
O30 W5 K4 . 5 119.1(3)
O30 W5 K4 . . 36.7(3)
O30 W5 O8 . . 163.9(4)
O30 W5 O20 . . 92.6(4)
O30 W5 O21 . . 95.7(4)
O30 W5 O26 . . 82.3(4)
O30 W5 Yb1 . 2 25.9(3)
Yb1 W5 K2 2 . 159.68(8)
Yb1 W5 K4 2 5 110.39(7)
Yb1 W5 K4 2 . 60.04(7)
O9 W6 K2 . . 45.2(3)
O9 W6 O27 . . 81.8(4)
O9 W6 Yb1 . . 135.8(3)
O16 W6 K2 . . 67.5(4)
O16 W6 O9 . . 95.0(5)
O16 W6 O21 . . 100.5(5)
O16 W6 O22 . . 99.5(5)
O16 W6 O27 . . 173.2(4)
O16 W6 O31 . . 100.6(5)
O16 W6 Yb1 . . 127.1(4)
O21 W6 K2 . . 57.8(3)
O21 W6 O9 . . 84.3(4)
O21 W6 O22 . . 157.1(4)
O21 W6 O27 . . 85.2(4)
O21 W6 Yb1 . . 98.4(3)
O22 W6 K2 . . 121.4(3)
O22 W6 O9 . . 82.8(4)
O22 W6 O27 . . 74.3(4)
O22 W6 Yb1 . . 78.1(3)
O27 W6 K2 . . 113.2(3)
O27 W6 Yb1 . . 54.9(2)
O31 W6 K2 . . 144.7(3)
O31 W6 O9 . . 164.3(4)
O31 W6 O21 . . 94.6(4)
O31 W6 O22 . . 92.8(5)
O31 W6 O27 . . 82.5(4)
O31 W6 Yb1 . . 28.8(3)
Yb1 W6 K2 . . 155.74(8)
O10 W7 K1 . 2 141.9(3)
O10 W7 O27 . . 81.8(4)
O10 W7 Yb1 . . 135.1(3)
O17 W7 K1 . 2 92.6(4)
O17 W7 O10 . . 96.3(5)
O17 W7 O22 . . 97.9(5)
O17 W7 O23 . . 102.0(5)
O17 W7 O27 . . 171.7(4)
O17 W7 O32 . . 101.2(5)
O17 W7 Yb1 . . 125.8(4)
O22 W7 K1 . 2 132.4(3)
O22 W7 O10 . . 82.8(4)
O22 W7 O27 . . 73.9(4)
O22 W7 Yb1 . . 77.1(3)
O23 W7 K1 . 2 56.6(3)
O23 W7 O10 . . 85.3(4)
O23 W7 O22 . . 157.8(4)
O23 W7 O27 . . 85.9(4)
O23 W7 Yb1 . . 98.7(3)
O27 W7 K1 . 2 93.8(2)
O27 W7 Yb1 . . 54.2(2)
O32 W7 K1 . 2 40.3(3)
O32 W7 O10 . . 162.3(4)
O32 W7 O22 . . 92.1(4)
O32 W7 O23 . . 93.6(4)
O32 W7 O27 . . 80.5(4)
O32 W7 Yb1 . . 27.7(3)
Yb1 W7 K1 . 2 59.63(6)
O11 W8 K1 . 2 142.8(3)
O11 W8 O28 . . 81.5(4)
O11 W8 Yb2 . . 137.2(3)
O18 W8 K1 . 2 92.8(4)
O18 W8 O11 . . 94.5(5)
O18 W8 O23 . . 100.3(5)
O18 W8 O24 . . 98.7(5)
O18 W8 O28 . . 171.8(5)
O18 W8 O33 . . 101.0(5)
O18 W8 Yb2 . . 124.7(4)
O23 W8 K1 . 2 57.6(3)
O23 W8 O11 . . 85.2(4)
O23 W8 O24 . . 157.7(4)
O23 W8 O28 . . 86.6(4)
O23 W8 Yb2 . . 101.6(3)
O24 W8 K1 . 2 133.0(3)
O24 W8 O11 . . 81.6(4)
O24 W8 O28 . . 73.7(4)
O24 W8 Yb2 . . 76.7(3)
O28 W8 K1 . 2 94.7(3)
O28 W8 Yb2 . . 57.3(3)
O33 W8 K1 . 2 40.0(3)
O33 W8 O11 . . 164.2(4)
O33 W8 O23 . . 94.8(5)
O33 W8 O24 . . 93.0(5)
O33 W8 O28 . . 82.8(4)
O33 W8 Yb2 . . 27.4(3)
Yb2 W8 K1 . 2 59.71(6)
K3 W9 K1 . . 138.77(9)
O12 W9 K1 . . 142.2(3)
O12 W9 K3 . . 52.0(3)
O12 W9 O28 . . 81.3(4)
O12 W9 Yb2 . . 137.8(3)
O19 W9 K1 . . 93.9(4)
O19 W9 K3 . . 46.3(4)
O19 W9 O12 . . 93.3(5)
O19 W9 O24 . . 97.8(5)
O19 W9 O25 . . 101.3(5)
O19 W9 O28 . . 170.3(4)
O19 W9 O34 . . 101.9(5)
O19 W9 Yb2 . . 125.5(4)
O24 W9 K1 . . 133.5(3)
O24 W9 K3 . . 72.9(3)
O24 W9 O12 . . 82.0(4)
O24 W9 O28 . . 73.6(4)
O24 W9 Yb2 . . 77.4(3)
O25 W9 K1 . . 57.4(3)
O25 W9 K3 . . 112.4(3)
O25 W9 O12 . . 84.7(4)
O25 W9 O24 . . 157.3(4)
O25 W9 O28 . . 86.3(4)
O25 W9 Yb2 . . 100.9(3)
O28 W9 K1 . . 95.3(3)
O28 W9 K3 . . 125.2(3)
O28 W9 Yb2 . . 57.7(3)
O34 W9 K1 . . 40.0(3)
O34 W9 K3 . . 140.4(3)
O34 W9 O12 . . 164.6(4)
O34 W9 O24 . . 93.5(5)
O34 W9 O25 . . 94.5(5)
O34 W9 O28 . . 83.3(4)
O34 W9 Yb2 . . 27.3(3)
Yb2 W9 K1 . . 59.50(6)
Yb2 W9 K3 . . 146.58(7)
C1 Yb1 O27 . . 71.01(18)
C1 Yb1 W4 . 2 93.28(14)
C1 Yb1 W6 . . 99.34(15)
C1 Yb1 W7 . . 97.35(16)
O27 Yb1 W4 . 2 149.98(18)
O27 Yb1 W6 . . 38.62(18)
O27 Yb1 W7 . . 38.32(18)
O29 Yb1 C1 2 . 100.6(3)
O29 Yb1 O27 2 . 134.9(3)
O29 Yb1 O30 2 2 89.1(4)
O29 Yb1 O37 2 2 80.9(4)
O29 Yb1 O38 2 . 118.7(3)
O29 Yb1 O54 2 . 75.8(4)
O29 Yb1 W4 2 2 21.0(3)
O29 Yb1 W6 2 . 152.3(3)
O29 Yb1 W7 2 . 103.9(3)
O30 Yb1 C1 2 . 102.5(4)
O30 Yb1 O27 2 . 135.9(3)
O30 Yb1 O37 2 2 121.1(3)
O30 Yb1 O38 2 . 82.6(4)
O30 Yb1 O54 2 . 75.0(4)
O30 Yb1 W4 2 2 71.4(3)
O30 Yb1 W6 2 . 105.2(3)
O30 Yb1 W7 2 . 153.8(3)
O31 Yb1 C1 . . 109.6(4)
O31 Yb1 O27 . . 60.6(3)
O31 Yb1 O29 . 2 149.7(4)
O31 Yb1 O30 . 2 83.0(4)
O31 Yb1 O37 . 2 127.9(4)
O31 Yb1 O38 . . 89.2(4)
O31 Yb1 O54 . . 73.9(4)
O31 Yb1 W4 . 2 148.9(3)
O31 Yb1 W6 . . 22.7(3)
O31 Yb1 W7 . . 74.3(3)
O32 Yb1 C1 . . 105.4(4)
O32 Yb1 O27 . . 59.5(3)
O32 Yb1 O29 . 2 82.1(4)
O32 Yb1 O30 . 2 151.8(4)
O32 Yb1 O31 . . 91.2(4)
O32 Yb1 O37 . 2 83.9(3)
O32 Yb1 O38 . . 125.0(3)
O32 Yb1 O54 . . 76.9(4)
O32 Yb1 W4 . 2 103.0(3)
O32 Yb1 W6 . . 74.1(3)
O32 Yb1 W7 . . 22.2(3)
O37 Yb1 C1 2 . 27.4(4)
O37 Yb1 O27 2 . 72.8(3)
O37 Yb1 W4 2 2 81.6(2)
O37 Yb1 W6 2 . 109.9(2)
O37 Yb1 W7 2 . 83.7(2)
O38 Yb1 C1 . . 27.1(5)
O38 Yb1 O27 . . 73.53(18)
O38 Yb1 O37 . 2 54.5(4)
O38 Yb1 O54 . . 153.3(4)
O38 Yb1 W4 . 2 104.20(13)
O38 Yb1 W6 . . 87.08(16)
O38 Yb1 W7 . . 109.46(14)
O54 Yb1 C1 . . 175.6(3)
O54 Yb1 O27 . . 113.4(3)
O54 Yb1 O37 . 2 151.6(4)
O54 Yb1 W4 . 2 82.5(3)
O54 Yb1 W6 . . 84.9(3)
O54 Yb1 W7 . . 86.2(3)
W6 Yb1 W4 . 2 167.38(2)
W6 Yb1 W7 . . 54.286(16)
W7 Yb1 W4 . 2 124.66(2)
C1 Yb2 W8 . . 93.884(18)
C1 Yb2 W8 . 2 93.883(18)
C1 Yb2 W9 . . 93.988(18)
C1 Yb2 W9 . 2 93.987(18)
O33 Yb2 C1 2 . 102.1(3)
O33 Yb2 C1 . . 102.1(3)
O33 Yb2 O33 . 2 155.9(5)
O33 Yb2 O35 . . 77.9(3)
O33 Yb2 O35 2 . 77.9(3)
O33 Yb2 O37 . . 121.7(4)
O33 Yb2 O37 2 . 81.1(4)
O33 Yb2 O37 . 2 81.1(4)
O33 Yb2 O37 2 2 121.7(4)
O33 Yb2 W8 2 . 154.2(3)
O33 Yb2 W8 . 2 154.2(3)
O33 Yb2 W8 2 2 21.8(3)
O33 Yb2 W8 . . 21.8(3)
O33 Yb2 W9 . 2 104.5(3)
O33 Yb2 W9 2 2 73.8(3)
O33 Yb2 W9 2 . 104.5(3)
O33 Yb2 W9 . . 73.8(3)
O34 Yb2 C1 . . 102.3(3)
O34 Yb2 C1 2 . 102.3(3)
O34 Yb2 O33 2 2 91.9(4)
O34 Yb2 O33 . . 91.9(4)
O34 Yb2 O33 . 2 82.9(4)
O34 Yb2 O33 2 . 82.9(4)
O34 Yb2 O34 . 2 155.3(5)
O34 Yb2 O35 2 . 77.7(3)
O34 Yb2 O35 . . 77.7(3)
O34 Yb2 O37 2 . 120.4(4)
O34 Yb2 O37 . . 82.7(4)
O34 Yb2 O37 . 2 120.4(4)
O34 Yb2 O37 2 2 82.7(4)
O34 Yb2 W8 2 . 104.4(3)
O34 Yb2 W8 . . 73.8(3)
O34 Yb2 W8 2 2 73.8(3)
O34 Yb2 W8 . 2 104.5(3)
O34 Yb2 W9 2 2 21.8(3)
O34 Yb2 W9 . . 21.8(3)
O34 Yb2 W9 . 2 154.0(3)
O34 Yb2 W9 2 . 154.0(3)
O35 Yb2 C1 . . 180.0
O35 Yb2 O37 . 2 152.8(2)
O35 Yb2 O37 . . 152.8(2)
O35 Yb2 W8 . 2 86.117(18)
O35 Yb2 W8 . . 86.116(18)
O35 Yb2 W9 . . 86.012(18)
O35 Yb2 W9 . 2 86.013(18)
O37 Yb2 C1 2 . 27.2(2)
O37 Yb2 C1 . . 27.2(2)
O37 Yb2 O37 . 2 54.4(5)
O37 Yb2 W8 . . 106.4(2)
O37 Yb2 W8 2 . 80.7(2)
O37 Yb2 W8 . 2 80.7(2)
O37 Yb2 W8 2 2 106.4(2)
O37 Yb2 W9 . . 82.6(2)
O37 Yb2 W9 . 2 104.6(2)
O37 Yb2 W9 2 . 104.6(2)
O37 Yb2 W9 2 2 82.6(2)
W8 Yb2 W8 . 2 172.23(4)
W9 Yb2 W8 . 2 125.602(14)
W9 Yb2 W8 . . 53.731(14)
W9 Yb2 W8 2 2 53.732(14)
W9 Yb2 W8 2 . 125.602(14)
W9 Yb2 W9 2 . 172.03(4)
K4 Yb3 Na1 5 2_554 96.5(2)
Na1 Yb3 K4 . 5 36.6(4)
Na1 Yb3 Na1 . 2_554 108.6(5)
Na1 Yb3 O14 . . 72.7(5)
Na1 Yb3 O44 . . 84.1(7)
Na1 Yb3 O46 . . 141.0(8)
Na1 Yb3 O46 . 2_554 84.9(8)
Na1 Yb3 O48 . . 142.4(5)
Na1 Yb3 Yb3 . 2_554 95.8(4)
O14 Yb3 K4 . 5 53.1(3)
O14 Yb3 Na1 . 2_554 128.7(3)
O14 Yb3 O44 . . 73.1(7)
O14 Yb3 O46 . . 145.8(7)
O14 Yb3 O46 . 2_554 147.5(7)
O14 Yb3 O48 . . 70.6(4)
O14 Yb3 Yb3 . 2_554 154.2(3)
O44 Yb3 K4 . 5 51.3(6)
O44 Yb3 Na1 . 2_554 56.5(7)
O44 Yb3 O46 . . 100.1(9)
O44 Yb3 O46 . 2_554 128.6(9)
O44 Yb3 O48 . . 77.7(7)
O44 Yb3 Yb3 . 2_554 83.0(6)
O46 Yb3 K4 2_554 5 117.3(7)
O46 Yb3 K4 . 5 145.6(7)
O46 Yb3 Na1 . 2_554 49.1(7)
O46 Yb3 Na1 2_554 2_554 80.3(7)
O46 Yb3 O46 2_554 . 62.1(12)
O46 Yb3 Yb3 2_554 2_554 48.5(7)
O46 Yb3 Yb3 . 2_554 47.3(7)
O47 Yb3 K4 . 5 120.1(6)
O47 Yb3 Na1 . . 101.3(7)
O47 Yb3 Na1 . 2_554 143.4(6)
O47 Yb3 O14 . . 79.8(7)
O47 Yb3 O44 . . 149.5(9)
O47 Yb3 O46 . . 94.3(9)
O47 Yb3 O46 . 2_554 82.0(9)
O47 Yb3 O48 . . 80.2(7)
O47 Yb3 Yb3 . 2_554 125.6(6)
O48 Yb3 K4 . 5 110.3(3)
O48 Yb3 Na1 . 2_554 88.3(4)
O48 Yb3 O46 . 2_554 131.9(7)
O48 Yb3 O46 . . 75.2(7)
O48 Yb3 Yb3 . 2_554 114.0(3)
Yb3 Yb3 K4 2_554 5 104.04(7)
Yb3 Yb3 Na1 2_554 2_554 32.5(2)

loop_
_geom_bond_atom_site_label_1
_geom_bond_atom_site_label_2
_geom_bond_site_symmetry_2
_geom_bond_distance
C1 O37 . 1.279(14)
C1 O37 2 1.279(14)
C1 O38 . 1.27(2)
C1 Yb1 . 2.776(10)
C1 Yb1 2 2.776(10)
C1 Yb2 . 2.793(19)
Ge1 O13 . 1.760(10)
Ge1 O26 . 1.727(9)
Ge1 O27 . 1.737(9)
Ge1 O28 . 1.738(10)
K1 O17 8_455 2.680(11)
K1 O23 2 3.358(11)
K1 O25 . 3.388(11)
K1 O29 . 2.848(11)
K1 O32 2 2.878(11)
K1 O33 2 2.835(11)
K1 O34 . 2.874(11)
K1 O37 . 3.024(11)
K1 O49 . 2.81(2)
K1 O50 . 2.923(18)
K1 Yb1 2 3.821(4)
K1 Yb2 . 3.815(4)
K2 O4 . 3.002(12)
K2 O4AA 5 2.92(2)
K2 O8 . 2.733(11)
K2 O9 . 2.756(11)
K2 O18 4_545 2.708(13)
K2 O21 . 3.202(12)
K2 O40 . 2.80(3)
K2 O51 6 2.89(2)
K2 W1 . 3.832(5)
K2 W3 . 3.820(5)
K2 W5 . 3.783(5)
K2 W6 . 3.781(5)
K3 K4 3 4.966(7)
K3 Na1 7 4.573(16)
K3 O1 7 2.744(13)
K3 O2 . 3.021(12)
K3 O12 . 2.959(11)
K3 O16 4 2.829(12)
K3 O19 . 2.835(12)
K3 O52 7 2.931(16)
K3 O53 . 2.84(2)
K3 W2 . 3.779(5)
K3 W9 . 3.737(5)
K4 Na1 5 2.756(16)
K4 O1 5 3.233(12)
K4 O7 5 3.383(11)
K4 O14 5 3.392(12)
K4 O20 5 2.754(11)
K4 O30 . 2.736(11)
K4 O31 2 2.824(11)
K4 O44 5 3.32(3)
K4 O54 2 2.854(13)
K4 O55 5 3.127(5)
K4 W4 5 3.802(5)
K4 Yb1 2 3.834(5)
Na1 O2 7 2.678(19)
Na1 O7 . 2.999(19)
Na1 O14 . 2.75(2)
Na1 Yb3 . 2.293(15)
Na1 Yb3 2_554 4.247(15)
O1 W1 . 1.743(12)
O2 W2 . 1.732(11)
O3 W3 . 1.732(11)
O4 W1 . 1.965(10)
O4 W3 . 1.960(11)
O5 W2 . 1.962(10)
O5 W3 . 1.967(10)
O6 W1 . 1.933(11)
O6 W2 . 1.959(11)
O7 W1 . 1.863(10)
O7 W4 . 2.056(10)
O8 W1 . 1.862(10)
O8 W5 . 2.057(10)
O9 W3 . 1.856(10)
O9 W6 . 2.030(10)
O10 W3 . 1.872(10)
O10 W7 . 2.046(11)
O11 W2 . 1.852(10)
O11 W8 . 2.039(10)
O12 W2 . 1.849(10)
O12 W9 . 2.033(10)
O13 W1 . 2.309(10)
O13 W2 . 2.292(10)
O13 W3 . 2.298(10)
O14 W4 . 1.744(11)
O14 Yb3 . 2.343(11)
O15 W5 . 1.741(11)
O16 W6 . 1.739(11)
O17 W7 . 1.719(11)
O18 W8 . 1.729(11)
O19 W9 . 1.727(11)
O20 W4 . 1.936(10)
O20 W5 . 1.924(10)
O21 W5 . 1.918(10)
O21 W6 . 1.884(10)
O22 W6 . 1.930(10)
O22 W7 . 1.948(10)
O23 W7 . 1.896(10)
O23 W8 . 1.902(10)
O24 W8 . 1.943(11)
O24 W9 . 1.929(10)
O25 W4 . 1.902(10)
O25 W9 . 1.892(10)
O26 W4 . 2.234(9)
O26 W5 . 2.239(9)
O27 W6 . 2.264(9)
O27 W7 . 2.268(9)
O27 Yb1 . 2.966(10)
O28 W8 . 2.238(9)
O28 W9 . 2.255(10)
O29 W4 . 1.800(10)
O29 Yb1 2 2.232(10)
O30 W5 . 1.782(10)
O30 Yb1 2 2.240(10)
O31 W6 . 1.787(11)
O31 Yb1 . 2.226(10)
O32 W7 . 1.805(10)
O32 Yb1 . 2.220(10)
O33 W8 . 1.804(11)
O33 Yb2 . 2.237(10)
O34 W9 . 1.797(11)
O34 Yb2 . 2.217(11)
O35 Yb2 . 2.37(2)
O37 Yb1 2 2.453(10)
O37 Yb2 . 2.411(10)
O38 Yb1 . 2.3723(13)
O38 Yb1 2 2.3723(13)
O44 Yb3 . 2.34(3)
O46 Yb3 2_554 2.48(3)
O46 Yb3 . 2.53(3)
O47 Yb3 . 2.25(2)
O48 Yb3 . 2.432(12)
O54 Yb1 . 2.401(12)
W4 Yb1 2 3.6966(9)
W5 Yb1 2 3.7038(9)
W6 Yb1 . 3.6197(9)
W7 Yb1 . 3.6539(9)
W8 Yb2 . 3.6786(6)
W9 Yb2 . 3.6549(6)
Yb3 Yb3 2_554 3.353(3)
